data_1568008
loop_
_publ_author_name
'Liu, Wei-Chun'
'Gabba\"i, Fran\,cois P.'

_publ_section_title
;
 Placing gold on a \p+-surface: ligand design and impact on reactivity
;
_journal_issue 2
_journal_name_full 'Chemical Science'
_journal_page_first 277
_journal_page_last 283
_journal_paper_doi 10.1039/D2SC05574K
_journal_volume 14
_journal_year 2023
_chemical_formula_moiety 'C31 H22 Au Cl O P, C F3 O3 S, C2 H3 N'
_chemical_formula_sum 'C34 H25 Au Cl F3 N O4 P S'
_chemical_formula_weight 863.99
_space_group_crystal_system triclinic
_space_group_IT_number 2
_space_group_name_Hall '-P 1'
_space_group_name_H-M_alt 'P -1'
_atom_sites_solution_hydrogens geom
_atom_sites_solution_primary iterative
_audit_creation_date 2022-07-06
_audit_creation_method
;
Olex2 1.5
(compiled 2021.10.07 svn.r9718050b for OlexSys, GUI svn.r6410)
;
_audit_update_record
;
2022-07-18 deposited with the CCDC.	2022-11-22 downloaded from the CCDC.
;
_cell_angle_alpha 80.962(2)
_cell_angle_beta 75.2940(10)
_cell_angle_gamma 80.841(2)
_cell_formula_units_Z 2
_cell_length_a 8.7300(5)
_cell_length_b 13.2735(7)
_cell_length_c 14.5419(8)
_cell_measurement_reflns_used 9873
_cell_measurement_temperature 110.00
_cell_measurement_theta_max 30.15
_cell_measurement_theta_min 2.52
_cell_volume 1597.04(15)
_computing_cell_refinement 'SAINT V8.38A (Bruker, 2018)'
_computing_data_reduction 'SAINT V8.38A (Bruker, 2018)'
_computing_molecular_graphics 'Olex2 1.5 (Dolomanov et al., 2009)'
_computing_publication_material 'Olex2 1.5 (Dolomanov et al., 2009)'
_computing_structure_refinement 'XL  (Sheldrick, 2008)'
_computing_structure_solution 'olex2.solve 1.5 (Bourhis et al., 2015)'
_diffrn_ambient_temperature 110.00
_diffrn_measured_fraction_theta_full 0.995
_diffrn_measured_fraction_theta_max 0.996
_diffrn_measurement_device_type 'Bruker APEX-II CCD'
_diffrn_measurement_method '\f and \w scans'
_diffrn_radiation_type MoK\a
_diffrn_radiation_wavelength 0.71073
_diffrn_reflns_av_R_equivalents 0.0275
_diffrn_reflns_av_unetI/netI 0.0203
_diffrn_reflns_Laue_measured_fraction_full 0.995
_diffrn_reflns_Laue_measured_fraction_max 0.996
_diffrn_reflns_limit_h_max 11
_diffrn_reflns_limit_h_min -11
_diffrn_reflns_limit_k_max 17
_diffrn_reflns_limit_k_min -17
_diffrn_reflns_limit_l_max 19
_diffrn_reflns_limit_l_min -19
_diffrn_reflns_number 42041
_diffrn_reflns_point_group_measured_fraction_full 0.995
_diffrn_reflns_point_group_measured_fraction_max 0.996
_diffrn_reflns_theta_full 25.242
_diffrn_reflns_theta_max 28.699
_diffrn_reflns_theta_min 2.267
_diffrn_source_current 1.0
_diffrn_source_power 0.05
_diffrn_source_voltage 50.0
_diffrn_standards_number 0
_exptl_absorpt_coefficient_mu 4.863
_exptl_absorpt_correction_T_max 0.7452
_exptl_absorpt_correction_T_min 0.5000
_exptl_absorpt_correction_type multi-scan
_exptl_absorpt_process_details
;
SADABS-2016/2 (Bruker,2016/2) was used for absorption correction.
wR2(int) was 0.0982 before and 0.0437 after correction.
The Ratio of minimum to maximum transmission is 0.6710.
The \l/2 correction factor is Not present.
;
_exptl_crystal_colour yellow
_exptl_crystal_colour_primary yellow
_exptl_crystal_density_diffrn 1.797
_exptl_crystal_description block
_exptl_crystal_F_000 844
_exptl_crystal_size_max 0.257
_exptl_crystal_size_mid 0.173
_exptl_crystal_size_min 0.158
_refine_diff_density_max 1.090
_refine_diff_density_min -0.511
_refine_diff_density_rms 0.077
_refine_ls_extinction_method none
_refine_ls_goodness_of_fit_ref 1.043
_refine_ls_hydrogen_treatment constr
_refine_ls_matrix_type full
_refine_ls_number_parameters 426
_refine_ls_number_reflns 8221
_refine_ls_number_restraints 0
_refine_ls_restrained_S_all 1.043
_refine_ls_R_factor_all 0.0186
_refine_ls_R_factor_gt 0.0170
_refine_ls_shift/su_max 0.002
_refine_ls_shift/su_mean 0.000
_refine_ls_structure_factor_coef Fsqd
_refine_ls_weighting_details 'w=1/[\s^2^(Fo^2^)+(0.0155P)^2^+1.6950P] where P=(Fo^2^+2Fc^2^)/3'
_refine_ls_weighting_scheme calc
_refine_ls_wR_factor_gt 0.0404
_refine_ls_wR_factor_ref 0.0412
_reflns_Friedel_coverage 0.000
_reflns_number_gt 7867
_reflns_number_total 8221
_reflns_threshold_expression 'I > 2\s(I)'
_cod_data_source_file d2sc05574k2.cif
_cod_data_source_block wcl_220706_1_0m_a
_cod_depositor_comments 'Adding full bibliography for 1568005--1568011.cif.'
_cod_database_code 1568008
_shelx_shelxl_version_number 2018/3
_shelx_space_group_comment
;
The symmetry employed for this shelxl refinement is uniquely defined
by the following loop, which should always be used as a source of
symmetry information in preference to the above space-group names.
They are only intended as comments.
;
_shelx_estimated_absorpt_t_max 0.514
_shelx_estimated_absorpt_t_min 0.368
_olex2_refinement_description
;
1. Fixed Uiso
 At 1.2 times of:
  All C(H) groups
 At 1.5 times of:
  All C(H,H,H) groups
2. Others
 Sof(F3')=1-FVAR(1)
 Sof(F3)=FVAR(1)
3.a Aromatic/amide H refined with riding coordinates:
 C1(H1), C2(H2), C3(H3), C4(H4), C5(H5), C6(H6), C7(H7), C8(H8), C15(H15),
 C16(H16), C17(H17), C18(H18), C21(H21), C22(H22), C23(H23), C24(H24), C25(H25),
  C27(H27), C28(H28), C29(H29), C30(H30), C31(H31)
3.b Idealised Me refined as rotating group:
 C34(H34A,H34B,H34C)
;
_olex2_submission_special_instructions 'No special instructions were received'

loop_
_space_group_symop_operation_xyz
'x, y, z'
'-x, -y, -z'

loop_
_atom_site_label
_atom_site_type_symbol
_atom_site_fract_x
_atom_site_fract_y
_atom_site_fract_z
_atom_site_U_iso_or_equiv
_atom_site_adp_type
_atom_site_occupancy
_atom_site_site_symmetry_order
_atom_site_calc_flag
_atom_site_refinement_flags_posn
_atom_site_refinement_flags_adp
_atom_site_refinement_flags_occupancy
_atom_site_disorder_assembly
_atom_site_disorder_group
Au1 Au 0.23122(2) 0.42508(2) 0.60508(2) 0.01524(3) Uani 1 1 d . . . . .
Cl1 Cl 0.27101(6) 0.38830(4) 0.45238(3) 0.02463(10) Uani 1 1 d . . . . .
P1 P 0.17479(6) 0.45712(4) 0.75636(3) 0.01367(9) Uani 1 1 d . . . . .
O1 O 0.52493(17) 0.17032(11) 0.53406(10) 0.0199(3) Uani 1 1 d . . . . .
C1 C 0.6831(3) 0.32406(17) 0.66960(15) 0.0226(4) Uani 1 1 d . . . . .
H1 H 0.655218 0.354386 0.727540 0.027 Uiso 1 1 calc R U . . .
C2 C 0.8269(3) 0.33565(19) 0.60707(17) 0.0276(5) Uani 1 1 d . . . . .
H2 H 0.898125 0.374693 0.621537 0.033 Uiso 1 1 calc R U . . .
C3 C 0.8707(3) 0.29021(19) 0.52122(16) 0.0277(5) Uani 1 1 d . . . . .
H3 H 0.971972 0.298175 0.479086 0.033 Uiso 1 1 calc R U . . .
C4 C 0.7695(3) 0.23470(18) 0.49753(15) 0.0239(4) Uani 1 1 d . . . . .
H4 H 0.799636 0.204234 0.439623 0.029 Uiso 1 1 calc R U . . .
C5 C 0.2889(3) 0.09888(17) 0.55606(16) 0.0257(4) Uani 1 1 d . . . . .
H5 H 0.327006 0.074443 0.495319 0.031 Uiso 1 1 calc R U . . .
C6 C 0.1418(3) 0.08166(19) 0.61201(18) 0.0311(5) Uani 1 1 d . . . . .
H6 H 0.076009 0.046104 0.588733 0.037 Uiso 1 1 calc R U . . .
C7 C 0.0849(3) 0.11522(19) 0.70343(17) 0.0290(5) Uani 1 1 d . . . . .
H7 H -0.017201 0.100987 0.741059 0.035 Uiso 1 1 calc R U . . .
C8 C 0.1758(3) 0.16804(17) 0.73807(15) 0.0217(4) Uani 1 1 d . . . . .
H8 H 0.137208 0.189804 0.799910 0.026 Uiso 1 1 calc R U . . .
C9 C 0.4262(2) 0.24828(14) 0.70971(13) 0.0149(3) Uani 1 1 d . . . . .
C10 C 0.5749(2) 0.26661(15) 0.64809(14) 0.0167(4) Uani 1 1 d . . . . .
C11 C 0.6215(2) 0.22408(15) 0.56049(14) 0.0179(4) Uani 1 1 d . . . . .
C12 C 0.3286(2) 0.19061(15) 0.68151(14) 0.0168(4) Uani 1 1 d . . . . .
C13 C 0.3814(2) 0.15377(15) 0.59129(14) 0.0190(4) Uani 1 1 d . . . . .
C14 C 0.3829(2) 0.28042(15) 0.80794(13) 0.0152(3) Uani 1 1 d . . . . .
C15 C 0.4578(2) 0.21695(16) 0.87432(14) 0.0200(4) Uani 1 1 d . . . . .
H15 H 0.534699 0.160744 0.854118 0.024 Uiso 1 1 calc R U . . .
C16 C 0.4211(3) 0.23521(16) 0.96926(14) 0.0201(4) Uani 1 1 d . . . . .
H16 H 0.470786 0.190614 1.014021 0.024 Uiso 1 1 calc R U . . .
C17 C 0.3123(2) 0.31829(16) 0.99879(14) 0.0189(4) Uani 1 1 d . . . . .
H17 H 0.285762 0.330327 1.063996 0.023 Uiso 1 1 calc R U . . .
C18 C 0.2420(2) 0.38391(15) 0.93293(14) 0.0170(4) Uani 1 1 d . . . . .
H18 H 0.170696 0.442440 0.953183 0.020 Uiso 1 1 calc R U . . .
C19 C 0.2736(2) 0.36589(14) 0.83705(13) 0.0144(3) Uani 1 1 d . . . . .
C20 C -0.0375(2) 0.45880(15) 0.80890(13) 0.0153(4) Uani 1 1 d . . . . .
C21 C -0.1380(2) 0.53279(16) 0.76521(15) 0.0198(4) Uani 1 1 d . . . . .
H21 H -0.093987 0.578381 0.711187 0.024 Uiso 1 1 calc R U . . .
C22 C -0.3022(2) 0.53978(17) 0.80062(15) 0.0219(4) Uani 1 1 d . . . . .
H22 H -0.370383 0.590485 0.771103 0.026 Uiso 1 1 calc R U . . .
C23 C -0.3670(2) 0.47289(18) 0.87900(15) 0.0226(4) Uani 1 1 d . . . . .
H23 H -0.479225 0.478708 0.903974 0.027 Uiso 1 1 calc R U . . .
C24 C -0.2681(3) 0.39764(18) 0.92087(15) 0.0233(4) Uani 1 1 d . . . . .
H24 H -0.313001 0.350902 0.973649 0.028 Uiso 1 1 calc R U . . .
C25 C -0.1032(2) 0.39002(16) 0.88609(15) 0.0198(4) Uani 1 1 d . . . . .
H25 H -0.035694 0.338114 0.914897 0.024 Uiso 1 1 calc R U . . .
C26 C 0.2190(2) 0.58239(15) 0.76982(14) 0.0157(4) Uani 1 1 d . . . . .
C27 C 0.3451(2) 0.62460(16) 0.70387(15) 0.0194(4) Uani 1 1 d . . . . .
H27 H 0.405110 0.588599 0.652109 0.023 Uiso 1 1 calc R U . . .
C28 C 0.3832(3) 0.71959(17) 0.71383(16) 0.0239(4) Uani 1 1 d . . . . .
H28 H 0.469808 0.748099 0.669040 0.029 Uiso 1 1 calc R U . . .
C29 C 0.2957(3) 0.77258(17) 0.78856(17) 0.0249(4) Uani 1 1 d . . . . .
H29 H 0.322345 0.837274 0.795259 0.030 Uiso 1 1 calc R U . . .
C30 C 0.1688(3) 0.73129(17) 0.85383(16) 0.0241(4) Uani 1 1 d . . . . .
H30 H 0.108551 0.767999 0.905047 0.029 Uiso 1 1 calc R U . . .
C31 C 0.1294(2) 0.63649(16) 0.84472(15) 0.0201(4) Uani 1 1 d . . . . .
H31 H 0.041954 0.608669 0.889263 0.024 Uiso 1 1 calc R U . . .
S1 S 0.63898(6) -0.03663(4) 0.73739(4) 0.02083(10) Uani 1 1 d . . . . .
F1 F 0.8946(3) -0.1358(2) 0.7822(2) 0.0881(8) Uani 1 1 d . . . . .
F2 F 0.9037(2) -0.11993(17) 0.63453(17) 0.0688(6) Uani 1 1 d . . . . .
O2 O 0.5604(2) -0.04433(18) 0.66438(13) 0.0439(5) Uani 1 1 d . . . . .
O3 O 0.7117(2) 0.05457(14) 0.72810(18) 0.0520(6) Uani 1 1 d . . . . .
O4 O 0.5491(2) -0.06655(18) 0.83258(13) 0.0443(5) Uani 1 1 d . . . . .
C32 C 0.8070(3) -0.13565(19) 0.7206(2) 0.0385(6) Uani 1 1 d . . . . .
F3 F 0.764(3) -0.2282(11) 0.7483(18) 0.058(4) Uani 0.48(8) 1 d . . P A 1
F3' F 0.764(2) -0.2238(15) 0.707(5) 0.081(8) Uani 0.52(8) 1 d . . P A 2
N1 N -0.0851(3) 0.13769(19) 0.94807(18) 0.0462(6) Uani 1 1 d . . . . .
C33 C -0.1627(3) 0.0713(2) 0.96714(19) 0.0354(6) Uani 1 1 d . . . . .
C34 C -0.2566(3) -0.0116(2) 0.9914(2) 0.0411(6) Uani 1 1 d . . . . .
H34A H -0.305644 -0.015157 0.938603 0.062 Uiso 1 1 calc R U . . .
H34B H -0.340341 -0.000448 1.049466 0.062 Uiso 1 1 calc R U . . .
H34C H -0.188482 -0.076213 1.002909 0.062 Uiso 1 1 calc R U . . .

loop_
_atom_site_aniso_label
_atom_site_aniso_U_11
_atom_site_aniso_U_22
_atom_site_aniso_U_33
_atom_site_aniso_U_23
_atom_site_aniso_U_13
_atom_site_aniso_U_12
Au1 0.01514(4) 0.01834(4) 0.01116(4) -0.00257(2) -0.00126(2) -0.00108(2)
Cl1 0.0272(2) 0.0334(3) 0.0127(2) -0.00593(19) -0.00189(18) -0.0034(2)
P1 0.0130(2) 0.0154(2) 0.0118(2) -0.00253(17) -0.00108(17) -0.00139(17)
O1 0.0236(7) 0.0215(7) 0.0143(7) -0.0059(5) -0.0031(6) -0.0007(6)
C1 0.0216(10) 0.0256(10) 0.0210(10) -0.0074(8) -0.0023(8) -0.0040(8)
C2 0.0230(11) 0.0343(12) 0.0259(11) -0.0059(9) -0.0018(9) -0.0089(9)
C3 0.0189(10) 0.0369(13) 0.0235(11) -0.0022(9) 0.0008(8) -0.0029(9)
C4 0.0221(10) 0.0303(11) 0.0155(9) -0.0048(8) 0.0002(8) 0.0026(8)
C5 0.0349(12) 0.0266(11) 0.0189(10) -0.0068(8) -0.0082(9) -0.0060(9)
C6 0.0380(13) 0.0332(12) 0.0290(12) -0.0059(10) -0.0124(10) -0.0151(10)
C7 0.0288(11) 0.0337(12) 0.0262(11) -0.0037(9) -0.0033(9) -0.0141(10)
C8 0.0236(10) 0.0248(10) 0.0172(9) -0.0048(8) -0.0020(8) -0.0062(8)
C9 0.0169(9) 0.0142(8) 0.0128(8) -0.0021(7) -0.0032(7) 0.0005(7)
C10 0.0164(9) 0.0161(9) 0.0165(9) -0.0030(7) -0.0034(7) 0.0013(7)
C11 0.0188(9) 0.0185(9) 0.0160(9) -0.0030(7) -0.0048(7) 0.0011(7)
C12 0.0206(9) 0.0161(9) 0.0134(9) -0.0023(7) -0.0039(7) -0.0012(7)
C13 0.0229(10) 0.0178(9) 0.0163(9) -0.0027(7) -0.0047(8) -0.0017(7)
C14 0.0170(9) 0.0164(9) 0.0123(8) -0.0035(7) -0.0022(7) -0.0032(7)
C15 0.0235(10) 0.0178(9) 0.0181(9) -0.0035(7) -0.0052(8) 0.0010(8)
C16 0.0263(10) 0.0186(9) 0.0169(9) -0.0004(7) -0.0086(8) -0.0032(8)
C17 0.0224(10) 0.0229(10) 0.0123(8) -0.0033(7) -0.0029(7) -0.0059(8)
C18 0.0176(9) 0.0194(9) 0.0139(9) -0.0055(7) -0.0014(7) -0.0026(7)
C19 0.0138(8) 0.0167(9) 0.0122(8) -0.0022(7) -0.0015(7) -0.0028(7)
C20 0.0147(8) 0.0183(9) 0.0138(8) -0.0059(7) -0.0026(7) -0.0021(7)
C21 0.0172(9) 0.0228(10) 0.0193(9) -0.0025(8) -0.0037(8) -0.0027(8)
C22 0.0182(9) 0.0260(10) 0.0227(10) -0.0063(8) -0.0070(8) 0.0005(8)
C23 0.0142(9) 0.0330(11) 0.0227(10) -0.0108(9) -0.0026(8) -0.0048(8)
C24 0.0199(10) 0.0297(11) 0.0202(10) -0.0015(8) -0.0006(8) -0.0109(8)
C25 0.0180(9) 0.0217(10) 0.0201(10) -0.0020(8) -0.0044(8) -0.0047(7)
C26 0.0147(8) 0.0172(9) 0.0151(9) -0.0009(7) -0.0042(7) -0.0015(7)
C27 0.0165(9) 0.0221(10) 0.0187(9) -0.0010(8) -0.0034(7) -0.0024(7)
C28 0.0210(10) 0.0234(10) 0.0283(11) 0.0033(8) -0.0081(8) -0.0076(8)
C29 0.0277(11) 0.0195(10) 0.0318(12) -0.0024(8) -0.0143(9) -0.0040(8)
C30 0.0274(11) 0.0207(10) 0.0266(11) -0.0094(8) -0.0085(9) 0.0004(8)
C31 0.0194(9) 0.0201(10) 0.0198(10) -0.0039(8) -0.0018(8) -0.0022(7)
S1 0.0230(2) 0.0189(2) 0.0193(2) -0.00278(18) -0.00393(19) -0.00015(19)
F1 0.0639(14) 0.0953(18) 0.117(2) -0.0148(15) -0.0646(15) 0.0289(13)
F2 0.0380(10) 0.0783(14) 0.0830(15) -0.0454(12) 0.0119(10) 0.0056(9)
O2 0.0350(10) 0.0711(14) 0.0256(9) -0.0118(9) -0.0132(8) 0.0091(9)
O3 0.0385(11) 0.0208(9) 0.0893(17) -0.0146(10) 0.0047(11) -0.0062(8)
O4 0.0412(11) 0.0686(14) 0.0216(9) -0.0007(9) -0.0021(8) -0.0159(10)
C32 0.0320(13) 0.0230(12) 0.0618(18) -0.0104(12) -0.0151(13) 0.0048(10)
F3 0.070(5) 0.013(2) 0.082(8) 0.001(3) -0.012(4) 0.002(2)
F3' 0.072(5) 0.021(4) 0.16(2) -0.033(8) -0.049(9) 0.008(3)
N1 0.0587(16) 0.0348(13) 0.0404(13) -0.0064(10) 0.0021(12) -0.0122(11)
C33 0.0420(14) 0.0334(13) 0.0289(12) -0.0065(10) -0.0050(11) -0.0022(11)
C34 0.0355(14) 0.0519(17) 0.0396(15) -0.0094(13) -0.0080(12) -0.0143(12)

loop_
_atom_type_symbol
_atom_type_description
_atom_type_scat_dispersion_real
_atom_type_scat_dispersion_imag
_atom_type_scat_source
C C 0.0033 0.0016 'International Tables Vol C Tables 4.2.6.8 and 6.1.1.4'
H H 0.0000 0.0000 'International Tables Vol C Tables 4.2.6.8 and 6.1.1.4'
Au Au -2.0133 8.8022 'International Tables Vol C Tables 4.2.6.8 and 6.1.1.4'
Cl Cl 0.1484 0.1585 'International Tables Vol C Tables 4.2.6.8 and 6.1.1.4'
F F 0.0171 0.0103 'International Tables Vol C Tables 4.2.6.8 and 6.1.1.4'
N N 0.0061 0.0033 'International Tables Vol C Tables 4.2.6.8 and 6.1.1.4'
O O 0.0106 0.0060 'International Tables Vol C Tables 4.2.6.8 and 6.1.1.4'
P P 0.1023 0.0942 'International Tables Vol C Tables 4.2.6.8 and 6.1.1.4'
S S 0.1246 0.1234 'International Tables Vol C Tables 4.2.6.8 and 6.1.1.4'

loop_
_geom_angle_atom_site_label_1
_geom_angle_atom_site_label_2
_geom_angle_atom_site_label_3
_geom_angle
_geom_angle_site_symmetry_1
_geom_angle_site_symmetry_3
_geom_angle_publ_flag
P1 Au1 Cl1 175.784(19) . . ?
C19 P1 Au1 116.22(6) . . ?
C20 P1 Au1 110.38(6) . . ?
C20 P1 C19 105.71(9) . . ?
C20 P1 C26 104.67(9) . . ?
C26 P1 Au1 113.70(6) . . ?
C26 P1 C19 105.23(9) . . ?
C11 O1 C13 120.86(16) . . ?
C2 C1 H1 119.9 . . ?
C2 C1 C10 120.1(2) . . ?
C10 C1 H1 119.9 . . ?
C1 C2 H2 119.7 . . ?
C1 C2 C3 120.6(2) . . ?
C3 C2 H2 119.7 . . ?
C2 C3 H3 119.4 . . ?
C4 C3 C2 121.1(2) . . ?
C4 C3 H3 119.4 . . ?
C3 C4 H4 120.8 . . ?
C3 C4 C11 118.4(2) . . ?
C11 C4 H4 120.8 . . ?
C6 C5 H5 121.1 . . ?
C6 C5 C13 117.7(2) . . ?
C13 C5 H5 121.1 . . ?
C5 C6 H6 119.1 . . ?
C5 C6 C7 121.9(2) . . ?
C7 C6 H6 119.1 . . ?
C6 C7 H7 119.8 . . ?
C8 C7 C6 120.3(2) . . ?
C8 C7 H7 119.8 . . ?
C7 C8 H8 119.9 . . ?
C7 C8 C12 120.14(19) . . ?
C12 C8 H8 119.9 . . ?
C10 C9 C14 119.65(17) . . ?
C12 C9 C10 119.24(17) . . ?
C12 C9 C14 120.77(17) . . ?
C9 C10 C1 123.86(18) . . ?
C9 C10 C11 118.47(18) . . ?
C11 C10 C1 117.66(18) . . ?
O1 C11 C4 116.60(18) . . ?
O1 C11 C10 121.35(18) . . ?
C4 C11 C10 122.05(19) . . ?
C9 C12 C8 123.82(18) . . ?
C9 C12 C13 118.81(18) . . ?
C13 C12 C8 117.36(18) . . ?
O1 C13 C5 116.27(18) . . ?
O1 C13 C12 121.21(18) . . ?
C5 C13 C12 122.52(19) . . ?
C15 C14 C9 115.12(17) . . ?
C15 C14 C19 119.61(17) . . ?
C19 C14 C9 125.26(17) . . ?
C14 C15 H15 119.6 . . ?
C16 C15 C14 120.73(18) . . ?
C16 C15 H15 119.6 . . ?
C15 C16 H16 120.0 . . ?
C17 C16 C15 120.02(19) . . ?
C17 C16 H16 120.0 . . ?
C16 C17 H17 120.1 . . ?
C16 C17 C18 119.73(18) . . ?
C18 C17 H17 120.1 . . ?
C17 C18 H18 119.3 . . ?
C17 C18 C19 121.49(18) . . ?
C19 C18 H18 119.3 . . ?
C14 C19 P1 123.73(14) . . ?
C18 C19 P1 117.91(14) . . ?
C18 C19 C14 118.34(18) . . ?
C21 C20 P1 116.09(15) . . ?
C25 C20 P1 124.24(15) . . ?
C25 C20 C21 119.64(18) . . ?
C20 C21 H21 120.0 . . ?
C22 C21 C20 120.07(19) . . ?
C22 C21 H21 120.0 . . ?
C21 C22 H22 120.0 . . ?
C23 C22 C21 120.1(2) . . ?
C23 C22 H22 120.0 . . ?
C22 C23 H23 120.0 . . ?
C24 C23 C22 120.03(19) . . ?
C24 C23 H23 120.0 . . ?
C23 C24 H24 119.8 . . ?
C23 C24 C25 120.4(2) . . ?
C25 C24 H24 119.8 . . ?
C20 C25 H25 120.1 . . ?
C24 C25 C20 119.74(19) . . ?
C24 C25 H25 120.1 . . ?
C27 C26 P1 118.92(15) . . ?
C27 C26 C31 119.76(18) . . ?
C31 C26 P1 121.32(15) . . ?
C26 C27 H27 120.0 . . ?
C28 C27 C26 119.94(19) . . ?
C28 C27 H27 120.0 . . ?
C27 C28 H28 119.9 . . ?
C29 C28 C27 120.3(2) . . ?
C29 C28 H28 119.9 . . ?
C28 C29 H29 120.0 . . ?
C28 C29 C30 120.0(2) . . ?
C30 C29 H29 120.0 . . ?
C29 C30 H30 119.8 . . ?
C29 C30 C31 120.4(2) . . ?
C31 C30 H30 119.8 . . ?
C26 C31 H31 120.2 . . ?
C30 C31 C26 119.68(19) . . ?
C30 C31 H31 120.2 . . ?
O2 S1 O3 116.43(15) . . ?
O2 S1 O4 113.57(12) . . ?
O2 S1 C32 104.06(13) . . ?
O3 S1 O4 114.05(14) . . ?
O3 S1 C32 103.14(12) . . ?
O4 S1 C32 103.45(14) . . ?
F1 C32 S1 111.0(2) . . ?
F1 C32 F2 105.7(2) . . ?
F1 C32 F3' 120(2) . . ?
F2 C32 S1 111.4(2) . . ?
F2 C32 F3' 96(3) . . ?
F3 C32 S1 112.1(8) . . ?
F3 C32 F1 98.4(15) . . ?
F3 C32 F2 117.1(9) . . ?
F3' C32 S1 111.3(6) . . ?
N1 C33 C34 179.1(3) . . ?
C33 C34 H34A 109.5 . . ?
C33 C34 H34B 109.5 . . ?
C33 C34 H34C 109.5 . . ?
H34A C34 H34B 109.5 . . ?
H34A C34 H34C 109.5 . . ?
H34B C34 H34C 109.5 . . ?

loop_
_geom_bond_atom_site_label_1
_geom_bond_atom_site_label_2
_geom_bond_distance
_geom_bond_site_symmetry_2
_geom_bond_publ_flag
Au1 Cl1 2.2771(5) . ?
Au1 P1 2.2226(5) . ?
P1 C19 1.823(2) . ?
P1 C20 1.8145(19) . ?
P1 C26 1.816(2) . ?
O1 C11 1.345(2) . ?
O1 C13 1.346(2) . ?
C1 H1 0.9500 . ?
C1 C2 1.365(3) . ?
C1 C10 1.423(3) . ?
C2 H2 0.9500 . ?
C2 C3 1.410(3) . ?
C3 H3 0.9500 . ?
C3 C4 1.372(3) . ?
C4 H4 0.9500 . ?
C4 C11 1.395(3) . ?
C5 H5 0.9500 . ?
C5 C6 1.366(3) . ?
C5 C13 1.401(3) . ?
C6 H6 0.9500 . ?
C6 C7 1.412(3) . ?
C7 H7 0.9500 . ?
C7 C8 1.366(3) . ?
C8 H8 0.9500 . ?
C8 C12 1.428(3) . ?
C9 C10 1.410(3) . ?
C9 C12 1.402(3) . ?
C9 C14 1.494(3) . ?
C10 C11 1.413(3) . ?
C12 C13 1.413(3) . ?
C14 C15 1.400(3) . ?
C14 C19 1.406(3) . ?
C15 H15 0.9500 . ?
C15 C16 1.387(3) . ?
C16 H16 0.9500 . ?
C16 C17 1.383(3) . ?
C17 H17 0.9500 . ?
C17 C18 1.385(3) . ?
C18 H18 0.9500 . ?
C18 C19 1.402(3) . ?
C20 C21 1.397(3) . ?
C20 C25 1.393(3) . ?
C21 H21 0.9500 . ?
C21 C22 1.388(3) . ?
C22 H22 0.9500 . ?
C22 C23 1.386(3) . ?
C23 H23 0.9500 . ?
C23 C24 1.384(3) . ?
C24 H24 0.9500 . ?
C24 C25 1.393(3) . ?
C25 H25 0.9500 . ?
C26 C27 1.392(3) . ?
C26 C31 1.396(3) . ?
C27 H27 0.9500 . ?
C27 C28 1.392(3) . ?
C28 H28 0.9500 . ?
C28 C29 1.381(3) . ?
C29 H29 0.9500 . ?
C29 C30 1.387(3) . ?
C30 H30 0.9500 . ?
C30 C31 1.390(3) . ?
C31 H31 0.9500 . ?
S1 O2 1.4265(19) . ?
S1 O3 1.4272(19) . ?
S1 O4 1.4370(18) . ?
S1 C32 1.801(3) . ?
F1 C32 1.317(4) . ?
F2 C32 1.327(4) . ?
C32 F3 1.314(16) . ?
C32 F3' 1.340(11) . ?
N1 C33 1.154(4) . ?
C33 C34 1.423(4) . ?
C34 H34A 0.9800 . ?
C34 H34B 0.9800 . ?
C34 H34C 0.9800 . ?

loop_
_geom_torsion_atom_site_label_1
_geom_torsion_atom_site_label_2
_geom_torsion_atom_site_label_3
_geom_torsion_atom_site_label_4
_geom_torsion
_geom_torsion_site_symmetry_1
_geom_torsion_site_symmetry_2
_geom_torsion_site_symmetry_3
_geom_torsion_site_symmetry_4
_geom_torsion_publ_flag
Au1 P1 C19 C14 1.41(19) . . . . ?
Au1 P1 C19 C18 179.54(13) . . . . ?
Au1 P1 C20 C21 -60.84(16) . . . . ?
Au1 P1 C20 C25 116.99(16) . . . . ?
Au1 P1 C26 C27 -31.24(18) . . . . ?
Au1 P1 C26 C31 148.88(15) . . . . ?
P1 C20 C21 C22 -179.95(16) . . . . ?
P1 C20 C25 C24 -179.74(16) . . . . ?
P1 C26 C27 C28 -178.72(16) . . . . ?
P1 C26 C31 C30 178.70(16) . . . . ?
C1 C2 C3 C4 1.0(4) . . . . ?
C1 C10 C11 O1 -178.81(18) . . . . ?
C1 C10 C11 C4 1.7(3) . . . . ?
C2 C1 C10 C9 178.1(2) . . . . ?
C2 C1 C10 C11 -0.7(3) . . . . ?
C2 C3 C4 C11 0.0(3) . . . . ?
C3 C4 C11 O1 179.1(2) . . . . ?
C3 C4 C11 C10 -1.4(3) . . . . ?
C5 C6 C7 C8 1.1(4) . . . . ?
C6 C5 C13 O1 -179.4(2) . . . . ?
C6 C5 C13 C12 0.4(3) . . . . ?
C6 C7 C8 C12 0.6(4) . . . . ?
C7 C8 C12 C9 177.0(2) . . . . ?
C7 C8 C12 C13 -1.7(3) . . . . ?
C8 C12 C13 O1 -179.03(18) . . . . ?
C8 C12 C13 C5 1.3(3) . . . . ?
C9 C10 C11 O1 2.4(3) . . . . ?
C9 C10 C11 C4 -177.08(19) . . . . ?
C9 C12 C13 O1 2.1(3) . . . . ?
C9 C12 C13 C5 -177.6(2) . . . . ?
C9 C14 C15 C16 -176.42(18) . . . . ?
C9 C14 C19 P1 -3.9(3) . . . . ?
C9 C14 C19 C18 177.94(18) . . . . ?
C10 C1 C2 C3 -0.7(4) . . . . ?
C10 C9 C12 C8 -179.64(19) . . . . ?
C10 C9 C12 C13 -0.9(3) . . . . ?
C10 C9 C14 C15 -76.2(2) . . . . ?
C10 C9 C14 C19 105.0(2) . . . . ?
C11 O1 C13 C5 178.62(18) . . . . ?
C11 O1 C13 C12 -1.1(3) . . . . ?
C12 C9 C10 C1 179.99(19) . . . . ?
C12 C9 C10 C11 -1.3(3) . . . . ?
C12 C9 C14 C15 97.0(2) . . . . ?
C12 C9 C14 C19 -81.7(3) . . . . ?
C13 O1 C11 C4 178.29(18) . . . . ?
C13 O1 C11 C10 -1.2(3) . . . . ?
C13 C5 C6 C7 -1.6(4) . . . . ?
C14 C9 C10 C1 -6.6(3) . . . . ?
C14 C9 C10 C11 172.10(17) . . . . ?
C14 C9 C12 C8 7.1(3) . . . . ?
C14 C9 C12 C13 -174.18(18) . . . . ?
C14 C15 C16 C17 -1.6(3) . . . . ?
C15 C14 C19 P1 177.38(15) . . . . ?
C15 C14 C19 C18 -0.7(3) . . . . ?
C15 C16 C17 C18 -0.9(3) . . . . ?
C16 C17 C18 C19 2.6(3) . . . . ?
C17 C18 C19 P1 -179.99(15) . . . . ?
C17 C18 C19 C14 -1.8(3) . . . . ?
C19 P1 C20 C21 172.71(15) . . . . ?
C19 P1 C20 C25 -9.46(19) . . . . ?
C19 P1 C26 C27 97.05(17) . . . . ?
C19 P1 C26 C31 -82.83(18) . . . . ?
C19 C14 C15 C16 2.4(3) . . . . ?
C20 P1 C19 C14 124.22(16) . . . . ?
C20 P1 C19 C18 -57.66(17) . . . . ?
C20 P1 C26 C27 -151.77(16) . . . . ?
C20 P1 C26 C31 28.35(19) . . . . ?
C20 C21 C22 C23 -0.5(3) . . . . ?
C21 C20 C25 C24 -2.0(3) . . . . ?
C21 C22 C23 C24 -1.3(3) . . . . ?
C22 C23 C24 C25 1.5(3) . . . . ?
C23 C24 C25 C20 0.2(3) . . . . ?
C25 C20 C21 C22 2.1(3) . . . . ?
C26 P1 C19 C14 -125.34(17) . . . . ?
C26 P1 C19 C18 52.78(17) . . . . ?
C26 P1 C20 C21 61.87(17) . . . . ?
C26 P1 C20 C25 -120.30(17) . . . . ?
C26 C27 C28 C29 -0.4(3) . . . . ?
C27 C26 C31 C30 -1.2(3) . . . . ?
C27 C28 C29 C30 -0.2(3) . . . . ?
C28 C29 C30 C31 0.2(3) . . . . ?
C29 C30 C31 C26 0.5(3) . . . . ?
C31 C26 C27 C28 1.2(3) . . . . ?
O2 S1 C32 F1 178.2(2) . . . . ?
O2 S1 C32 F2 60.7(2) . . . . ?
O2 S1 C32 F3 -72.8(16) . . . . ?
O2 S1 C32 F3' -45(3) . . . . ?
O3 S1 C32 F1 56.2(3) . . . . ?
O3 S1 C32 F2 -61.3(2) . . . . ?
O3 S1 C32 F3 165.2(16) . . . . ?
O3 S1 C32 F3' -167(3) . . . . ?
O4 S1 C32 F1 -62.9(2) . . . . ?
O4 S1 C32 F2 179.6(2) . . . . ?
O4 S1 C32 F3 46.1(16) . . . . ?
O4 S1 C32 F3' 74(3) . . . . ?
